data_4128334
loop_
_publ_author_name
'Takano, Shinjiro'
'Ito, Shun'
'Tsukuda, Tatsuya'

_publ_section_title
;
 Efficient and Selective Conversion of Phosphine-Protected
 (MAu<sub>8</sub>)<sup>2+</sup> (M = Pd, Pt) Superatoms to
 Thiolate-Protected (MAu<sub>12</sub>)<sup>6+</sup> or Alkynyl-Protected
 (MAu<sub>12</sub>)<sup>4+</sup> Superatoms via Hydride Doping.
;
_journal_issue 40
_journal_name_full 'Journal of the American Chemical Society'
_journal_page_first 15994
_journal_page_last 16002
_journal_paper_doi 10.1021/jacs.9b08055
_journal_volume 141
_journal_year 2019
_chemical_formula_sum 'C115 H206 Au24 Pt S18'
_chemical_formula_weight 7088.15
_space_group_crystal_system triclinic
_space_group_IT_number 2
_space_group_name_Hall '-P 1'
_space_group_name_H-M_alt 'P -1'
_symmetry_space_group_name_Hall '-P 1'
_symmetry_space_group_name_H-M 'P -1'
_atom_sites_solution_hydrogens geom
_audit_creation_method SHELXL-2018/3
_cell_angle_alpha 111.431(3)
_cell_angle_beta 116.420(2)
_cell_angle_gamma 94.089(2)
_cell_formula_units_Z 1
_cell_length_a 16.139(6)
_cell_length_b 16.956(6)
_cell_length_c 17.758(7)
_cell_measurement_reflns_used 9911
_cell_measurement_temperature 93(2)
_cell_measurement_theta_max 25.3
_cell_measurement_theta_min 2.1
_cell_volume 3888(3)
_computing_structure_refinement 'SHELXL-2018/3 (Sheldrick, 2018)'
_diffrn_ambient_temperature 93(2)
_diffrn_detector_area_resol_mean 28.5714
_diffrn_measured_fraction_theta_full 0.996
_diffrn_measured_fraction_theta_max 0.995
_diffrn_measurement_device_type 'Rigaku AFC11 with Saturn724+'
_diffrn_measurement_method \w
_diffrn_radiation_type MoK\a
_diffrn_radiation_wavelength 0.71075
_diffrn_reflns_av_R_equivalents 0.0806
_diffrn_reflns_av_unetI/netI 0.0907
_diffrn_reflns_Laue_measured_fraction_full 0.996
_diffrn_reflns_Laue_measured_fraction_max 0.995
_diffrn_reflns_limit_h_max 19
_diffrn_reflns_limit_h_min -19
_diffrn_reflns_limit_k_max 20
_diffrn_reflns_limit_k_min -20
_diffrn_reflns_limit_l_max 21
_diffrn_reflns_limit_l_min -21
_diffrn_reflns_number 46996
_diffrn_reflns_point_group_measured_fraction_full 0.996
_diffrn_reflns_point_group_measured_fraction_max 0.995
_diffrn_reflns_theta_full 25.242
_diffrn_reflns_theta_max 25.359
_diffrn_reflns_theta_min 2.252
_diffrn_source 'Rotating anode'
_exptl_absorpt_coefficient_mu 23.707
_exptl_absorpt_correction_T_max 1.000
_exptl_absorpt_correction_T_min 0.545
_exptl_absorpt_correction_type analytical
_exptl_absorpt_process_details DTABSCOR
_exptl_crystal_colour Green
_exptl_crystal_density_diffrn 3.027
_exptl_crystal_description Platelet
_exptl_crystal_F_000 3158
_exptl_crystal_size_max 0.11
_exptl_crystal_size_mid 0.06
_exptl_crystal_size_min 0.03
_refine_diff_density_max 2.608
_refine_diff_density_min -3.285
_refine_diff_density_rms 0.359
_refine_ls_extinction_method none
_refine_ls_goodness_of_fit_ref 1.004
_refine_ls_hydrogen_treatment constr
_refine_ls_matrix_type full
_refine_ls_number_parameters 770
_refine_ls_number_reflns 14202
_refine_ls_number_restraints 692
_refine_ls_restrained_S_all 0.988
_refine_ls_R_factor_all 0.0646
_refine_ls_R_factor_gt 0.0518
_refine_ls_shift/su_max 0.001
_refine_ls_shift/su_mean 0.000
_refine_ls_structure_factor_coef Fsqd
_refine_ls_weighting_details 'w=1/[\s^2^(Fo^2^)+(0.0470P)^2^] where P=(Fo^2^+2Fc^2^)/3'
_refine_ls_weighting_scheme calc
_refine_ls_wR_factor_gt 0.1107
_refine_ls_wR_factor_ref 0.1187
_reflns_Friedel_coverage 0.000
_reflns_number_gt 11185
_reflns_number_total 14202
_reflns_threshold_expression 'I > 2\s(I)'
_cod_data_source_file ja9b08055_si_002.cif
_cod_data_source_block shelxs_sq
_cod_database_code 4128334
_shelx_shelxl_version_number 2018/3
_shelx_space_group_comment
;
The symmetry employed for this shelxl refinement is uniquely defined
by the following loop, which should always be used as a source of
symmetry information in preference to the above space-group names.
They are only intended as comments.
;

loop_
_space_group_symop_operation_xyz
'x, y, z'
'-x, -y, -z'

loop_
_atom_site_label
_atom_site_type_symbol
_atom_site_fract_x
_atom_site_fract_y
_atom_site_fract_z
_atom_site_U_iso_or_equiv
_atom_site_adp_type
_atom_site_occupancy
_atom_site_site_symmetry_order
_atom_site_calc_flag
_atom_site_refinement_flags_posn
_atom_site_refinement_flags_adp
_atom_site_refinement_flags_occupancy
_atom_site_disorder_assembly
_atom_site_disorder_group
Au1 Au -0.00664(4) 0.46992(4) 0.14083(4) 0.02845(15) Uani 1 1 d . . . . .
Au2 Au 0.15246(4) 0.60281(4) 0.18152(4) 0.02562(14) Uani 1 1 d . . . . .
Au3 Au 0.12481(4) 0.41390(4) 0.08331(4) 0.02719(14) Uani 1 1 d . . . . .
Au4 Au -0.08782(4) 0.33072(4) -0.03832(4) 0.02640(14) Uani 1 1 d . . . . .
Au5 Au -0.18616(4) 0.46663(4) -0.03240(4) 0.03096(15) Uani 1 1 d . . . . .
Au6 Au -0.02110(4) 0.64918(4) 0.11755(4) 0.02545(14) Uani 1 1 d . . . . .
Au7 Au 0.07492(4) 0.66489(4) 0.32354(4) 0.02803(15) Uani 1 1 d . . . . .
Au8 Au 0.16339(4) 0.80715(4) 0.25784(4) 0.02713(15) Uani 1 1 d . . . . .
Au9 Au 0.02868(5) 0.27731(4) 0.12107(4) 0.04474(19) Uani 1 1 d . . . . .
Au10 Au -0.19159(5) 0.33144(4) 0.06610(4) 0.03813(17) Uani 1 1 d . . . . .
Au11 Au -0.25389(4) 0.63135(4) 0.01175(4) 0.03641(17) Uani 1 1 d . . . . .
Au12 Au 0.34380(5) 0.53790(4) 0.21991(5) 0.04566(19) Uani 1 1 d . . . . .
Pt1 Pt 0.000000 0.500000 0.000000 0.01899(17) Uani 1 2 d S . P . .
S1 S 0.0218(3) 0.5215(3) 0.2946(2) 0.0319(9) Uani 1 1 d . . . . .
S2 S 0.1180(3) 0.8139(2) 0.3649(3) 0.0296(9) Uani 1 1 d . . . . .
S3 S 0.2150(3) 0.8015(3) 0.1553(3) 0.0448(12) Uani 1 1 d . . . . .
S4 S 0.1836(3) 0.3138(3) 0.1467(3) 0.0428(11) Uani 1 1 d . . . . .
S5 S -0.1152(4) 0.2322(3) 0.1116(3) 0.0491(12) Uani 1 1 d . . . . .
S6 S -0.2746(3) 0.4299(3) 0.0308(3) 0.0404(11) Uani 1 1 d . . . . .
S7 S -0.1252(3) 0.7170(3) 0.1625(3) 0.0304(9) Uani 1 1 d . . . . .
S8 S 0.2987(3) 0.6293(3) 0.3195(3) 0.0532(13) Uani 1 1 d . . . . .
S9 S 0.3970(3) 0.4456(3) 0.1300(3) 0.0507(13) Uani 1 1 d . . . . .
C1A C -0.0924(11) 0.5142(9) 0.2943(10) 0.035(3) Uani 1 1 d . . . . .
H1A H -0.135545 0.453414 0.246595 0.042 Uiso 1 1 calc R U . . .
C1B C -0.0718(12) 0.5221(10) 0.3898(10) 0.041(4) Uani 1 1 d . . . . .
H1B1 H -0.040370 0.476803 0.402599 0.049 Uiso 1 1 calc R U . . .
H1B2 H -0.027588 0.581002 0.439744 0.049 Uiso 1 1 calc R U . . .
C1C C -0.1656(12) 0.5095(12) 0.3899(11) 0.052(4) Uani 1 1 d . . . . .
H1C1 H -0.205415 0.447787 0.345765 0.063 Uiso 1 1 calc R U . . .
H1C2 H -0.151252 0.519297 0.453424 0.063 Uiso 1 1 calc R U . . .
C1D C -0.2226(13) 0.5707(12) 0.3625(11) 0.056(4) Uani 1 1 d . . . . .
H1D1 H -0.284928 0.556583 0.359487 0.067 Uiso 1 1 calc R U . . .
H1D2 H -0.186647 0.632429 0.410333 0.067 Uiso 1 1 calc R U . . .
C1E C -0.2401(11) 0.5612(12) 0.2708(11) 0.051(5) Uani 1 1 d . . . . .
H1E1 H -0.274285 0.604227 0.255328 0.061 Uiso 1 1 calc R U . . .
H1E2 H -0.282237 0.501206 0.222081 0.061 Uiso 1 1 calc R U . . .
C1F C -0.1451(10) 0.5765(10) 0.2694(11) 0.036(3) Uani 1 1 d . . . . .
H1F1 H -0.159729 0.567874 0.206104 0.043 Uiso 1 1 calc R U . . .
H1F2 H -0.104590 0.637848 0.314779 0.043 Uiso 1 1 calc R U . . .
C2A C 0.2251(15) 0.8689(12) 0.4860(11) 0.057(4) Uani 1 1 d . U . . .
H2A H 0.278547 0.842412 0.486062 0.069 Uiso 1 1 calc R U . A 1
C2BA C 0.253(2) 0.9603(18) 0.5047(18) 0.070(5) Uani 0.7 1 d . U P B 1
H2B1 H 0.195313 0.982902 0.489132 0.085 Uiso 0.7 1 calc R U P B 1
H2B2 H 0.278576 0.964428 0.464732 0.085 Uiso 0.7 1 calc R U P B 1
C2BB C 0.216(5) 0.933(4) 0.565(4) 0.068(5) Uani 0.3 1 d . U P B 2
H2BB H 0.155764 0.952585 0.546842 0.081 Uiso 0.6 1 calc R U P B 2
C2C C 0.3318(16) 1.0184(14) 0.6118(13) 0.089(4) Uani 1 1 d D U . . .
H2C1 H 0.395429 1.009728 0.622626 0.107 Uiso 1 1 calc R U . B 1
H2C2 H 0.336224 1.081616 0.628523 0.107 Uiso 1 1 calc R U . B 1
C2D C 0.3051(16) 0.9918(13) 0.6741(13) 0.081(4) Uani 1 1 d D U . . .
H2D1 H 0.357946 1.026908 0.739939 0.097 Uiso 1 1 calc R U . B 1
H2D2 H 0.246853 1.010281 0.669490 0.097 Uiso 1 1 calc R U . B 1
C2EA C 0.287(3) 0.904(2) 0.657(2) 0.064(5) Uani 0.6 1 d . U P B 1
H2E1 H 0.269676 0.895272 0.701053 0.076 Uiso 0.6 1 calc R U P B 1
H2E2 H 0.344497 0.882148 0.663504 0.076 Uiso 0.6 1 calc R U P B 1
C2EB C 0.359(4) 0.870(3) 0.623(3) 0.072(7) Uani 0.4 1 d . U P B 2
H2E3 H 0.419930 0.888819 0.624929 0.108 Uiso 0.4 1 calc R U P B 2
H2E4 H 0.370593 0.839409 0.662887 0.108 Uiso 0.4 1 calc R U P B 2
C2FA C 0.201(2) 0.8544(18) 0.5536(16) 0.060(4) Uani 0.7 1 d . U P B 1
H2F1 H 0.183567 0.790354 0.535319 0.072 Uiso 0.7 1 calc R U P B 1
H2F2 H 0.144389 0.875698 0.549854 0.072 Uiso 0.7 1 calc R U P B 1
C2FB C 0.278(5) 0.807(4) 0.519(4) 0.062(6) Uani 0.3 1 d . U P B 2
H2F3 H 0.305545 0.777966 0.480015 0.075 Uiso 0.3 1 calc R U P B 2
H2F4 H 0.234075 0.761062 0.516829 0.075 Uiso 0.3 1 calc R U P B 2
C3A C 0.2128(19) 0.9032(15) 0.1373(16) 0.087(5) Uani 1 1 d . U . . .
H3A H 0.217822 0.887019 0.079669 0.105 Uiso 1 1 calc R U . C 1
C3BA C 0.127(3) 0.918(2) 0.112(2) 0.091(6) Uani 0.7 1 d . U P D 1
H3B1 H 0.114073 0.930926 0.164506 0.109 Uiso 0.7 1 calc R U P D 1
H3B2 H 0.076469 0.864806 0.057368 0.109 Uiso 0.7 1 calc R U P D 1
C3BB C 0.196(6) 0.985(5) 0.216(5) 0.092(6) Uani 0.3 1 d . U P D 2
H3B3 H 0.254710 1.034314 0.267731 0.137 Uiso 0.3 1 calc R U P D 2
H3B4 H 0.156029 0.965386 0.238406 0.137 Uiso 0.3 1 calc R U P D 2
C3C C 0.1206(19) 0.9958(15) 0.0877(16) 0.109(6) Uani 1 1 d . U . . .
H3C1 H 0.060293 1.011439 0.079763 0.130 Uiso 1 1 calc R U . D 1
H3C2 H 0.120150 0.979433 0.027933 0.130 Uiso 1 1 calc R U . D 1
C3D C 0.2093(19) 1.0763(16) 0.1683(17) 0.107(6) Uani 1 1 d . U . . .
H3D1 H 0.206982 1.125611 0.150829 0.128 Uiso 1 1 calc R U . E 1
H3D2 H 0.204968 1.095938 0.225880 0.128 Uiso 1 1 calc R U . E 1
C3EA C 0.291(3) 1.0594(19) 0.186(2) 0.096(6) Uani 0.7 1 d D U P D 1
H3E1 H 0.343281 1.111809 0.240742 0.115 Uiso 0.7 1 calc R U P D 1
H3E2 H 0.299137 1.047750 0.131742 0.115 Uiso 0.7 1 calc R U P D 1
C3FA C 0.299(3) 0.9740(19) 0.210(2) 0.093(6) Uani 0.7 1 d D U P D 1
H3F1 H 0.356317 0.955981 0.210860 0.112 Uiso 0.7 1 calc R U P D 1
H3F2 H 0.305199 0.989364 0.271687 0.112 Uiso 0.7 1 calc R U P D 1
C3EB C 0.271(6) 1.016(5) 0.110(5) 0.093(6) Uani 0.3 1 d . U P D 2
H3E3 H 0.232138 0.992856 0.041451 0.111 Uiso 0.3 1 calc R U P D 2
H3E4 H 0.334889 1.054019 0.133269 0.111 Uiso 0.3 1 calc R U P D 2
C3FB C 0.284(6) 0.938(5) 0.139(5) 0.088(6) Uani 0.3 1 d . U P D 2
H3F3 H 0.297156 0.892444 0.095257 0.105 Uiso 0.3 1 calc R U P D 2
H3F4 H 0.340062 0.960738 0.202618 0.105 Uiso 0.3 1 calc R U P D 2
C4A C 0.2579(13) 0.3754(11) 0.2758(10) 0.044(5) Uani 1 1 d . . . . .
H4A H 0.316214 0.416438 0.290085 0.053 Uiso 1 1 calc R U . . .
C4B C 0.2937(14) 0.3080(13) 0.3141(11) 0.064(6) Uani 1 1 d . . . . .
H4B1 H 0.238548 0.265796 0.302266 0.076 Uiso 1 1 calc R U . . .
H4B2 H 0.325995 0.274361 0.282581 0.076 Uiso 1 1 calc R U . . .
C4C C 0.3647(16) 0.3604(16) 0.4199(13) 0.092(8) Uani 1 1 d . . . . .
H4C1 H 0.386978 0.318880 0.446772 0.110 Uiso 1 1 calc R U . . .
H4C2 H 0.421608 0.399094 0.430580 0.110 Uiso 1 1 calc R U . . .
C4D C 0.3181(15) 0.4167(14) 0.4700(11) 0.067(6) Uani 1 1 d . . . . .
H4D1 H 0.365450 0.449764 0.538018 0.081 Uiso 1 1 calc R U . . .
H4D2 H 0.262698 0.378097 0.461779 0.081 Uiso 1 1 calc R U . . .
C4E C 0.2837(13) 0.4815(12) 0.4294(11) 0.057(5) Uani 1 1 d . . . . .
H4E1 H 0.251599 0.516622 0.460189 0.069 Uiso 1 1 calc R U . . .
H4E2 H 0.339471 0.522636 0.440888 0.069 Uiso 1 1 calc R U . . .
C4F C 0.2136(12) 0.4297(12) 0.3247(11) 0.051(5) Uani 1 1 d . . . . .
H4F1 H 0.156777 0.390870 0.314149 0.062 Uiso 1 1 calc R U . . .
H4F2 H 0.191109 0.471174 0.297981 0.062 Uiso 1 1 calc R U . . .
C5A C -0.0805(13) 0.2734(11) 0.2363(10) 0.053(4) Uani 1 1 d . . . . .
H5A H -0.051275 0.338748 0.268987 0.064 Uiso 1 1 calc R U . . .
C5B C -0.1713(14) 0.2526(13) 0.2431(11) 0.063(5) Uani 1 1 d . . . . .
H5B1 H -0.205584 0.188871 0.204374 0.076 Uiso 1 1 calc R U . . .
H5B2 H -0.215662 0.286166 0.219269 0.076 Uiso 1 1 calc R U . . .
C5C C -0.1399(15) 0.2788(12) 0.3474(11) 0.069(5) Uani 1 1 d . . . . .
H5C1 H -0.196871 0.260008 0.351207 0.083 Uiso 1 1 calc R U . . .
H5C2 H -0.114662 0.343801 0.383727 0.083 Uiso 1 1 calc R U . . .
C5D C -0.0613(16) 0.2360(13) 0.3920(12) 0.077(6) Uani 1 1 d . . . . .
H5D1 H -0.039954 0.258079 0.459463 0.092 Uiso 1 1 calc R U . . .
H5D2 H -0.089062 0.171240 0.361241 0.092 Uiso 1 1 calc R U . . .
C5E C 0.0239(16) 0.2569(13) 0.3819(13) 0.079(6) Uani 1 1 d . . . . .
H5E1 H 0.070607 0.225806 0.407574 0.095 Uiso 1 1 calc R U . . .
H5E2 H 0.056169 0.321104 0.418945 0.095 Uiso 1 1 calc R U . . .
C5F C -0.0048(14) 0.2298(11) 0.2805(11) 0.059(5) Uani 1 1 d . U . . .
H5F1 H -0.031315 0.164810 0.244508 0.071 Uiso 1 1 calc R U . . .
H5F2 H 0.052854 0.247087 0.277107 0.071 Uiso 1 1 calc R U . . .
C6A C -0.3972(12) 0.3693(14) -0.0634(13) 0.061(4) Uani 1 1 d . U . . .
H6A H -0.415094 0.382296 -0.118412 0.074 Uiso 1 1 calc R U . F 1
C6CA C -0.5259(18) 0.219(2) -0.1693(19) 0.072(5) Uani 0.7 1 d . U P G 1
H6C1 H -0.534270 0.218998 -0.227862 0.086 Uiso 0.7 1 calc R U P G 1
H6C2 H -0.537397 0.156256 -0.180481 0.086 Uiso 0.7 1 calc R U P G 1
C6BA C -0.4194(17) 0.2657(19) -0.0933(18) 0.064(5) Uani 0.7 1 d . U P G 1
H6B1 H -0.377753 0.240935 -0.117639 0.077 Uiso 0.7 1 calc R U P G 1
H6B2 H -0.404639 0.255619 -0.037715 0.077 Uiso 0.7 1 calc R U P G 1
C6CB C -0.527(4) 0.294(5) -0.205(4) 0.074(5) Uani 0.3 1 d . U P G 2
H6C3 H -0.548588 0.252833 -0.270837 0.089 Uiso 0.3 1 calc R U P G 2
H6C4 H -0.543337 0.349763 -0.204010 0.089 Uiso 0.3 1 calc R U P G 2
C6BB C -0.424(4) 0.312(5) -0.145(4) 0.067(5) Uani 0.3 1 d . U P G 2
H6B3 H -0.408724 0.256522 -0.143456 0.080 Uiso 0.3 1 calc R U P G 2
H6B4 H -0.388844 0.332998 -0.171207 0.080 Uiso 0.3 1 calc R U P G 2
C6D C -0.5893(14) 0.2444(13) -0.1585(14) 0.082(5) Uani 1 1 d D U . . .
H6D1 H -0.606798 0.214023 -0.127283 0.098 Uiso 1 1 calc R U . G 1
H6D2 H -0.646492 0.225311 -0.221396 0.098 Uiso 1 1 calc R U . G 1
C6E C -0.5694(13) 0.3438(14) -0.1021(14) 0.090(5) Uani 1 1 d D U . . .
H6E1 H -0.607855 0.353619 -0.070654 0.107 Uiso 1 1 calc R U . . .
H6E2 H -0.589789 0.371506 -0.145418 0.107 Uiso 1 1 calc R U . . .
C6F C -0.4608(12) 0.3880(15) -0.0273(14) 0.083(5) Uani 1 1 d . U . . .
H6F1 H -0.449864 0.452749 0.002397 0.099 Uiso 1 1 calc R U . . .
H6F2 H -0.444135 0.368094 0.022257 0.099 Uiso 1 1 calc R U . . .
C7A C -0.1079(11) 0.8293(9) 0.1701(10) 0.032(4) Uani 1 1 d . . . . .
H7A H -0.044939 0.867791 0.227956 0.038 Uiso 1 1 calc R U . . .
C7B C -0.1047(11) 0.8298(10) 0.0856(10) 0.036(4) Uani 1 1 d . . . . .
H7B1 H -0.165272 0.789856 0.027184 0.043 Uiso 1 1 calc R U . . .
H7B2 H -0.050506 0.807859 0.082520 0.043 Uiso 1 1 calc R U . . .
C7C C -0.0916(13) 0.9254(11) 0.0936(11) 0.048(5) Uani 1 1 d . . . . .
H7C1 H -0.029514 0.965205 0.150090 0.058 Uiso 1 1 calc R U . . .
H7C2 H -0.092002 0.925247 0.037682 0.058 Uiso 1 1 calc R U . . .
C7D C -0.1745(13) 0.9559(11) 0.1006(10) 0.053(5) Uani 1 1 d . . . . .
H7D1 H -0.169564 1.015387 0.102827 0.064 Uiso 1 1 calc R U . . .
H7D2 H -0.235611 0.915455 0.043247 0.064 Uiso 1 1 calc R U . . .
C7E C -0.1780(13) 0.9597(11) 0.1822(11) 0.051(5) Uani 1 1 d . . . . .
H7E1 H -0.233747 0.980265 0.182634 0.061 Uiso 1 1 calc R U . . .
H7E2 H -0.118570 1.002237 0.240231 0.061 Uiso 1 1 calc R U . . .
C7F C -0.1875(10) 0.8658(10) 0.1799(10) 0.035(4) Uani 1 1 d . . . . .
H7F1 H -0.183730 0.869982 0.238501 0.042 Uiso 1 1 calc R U . . .
H7F2 H -0.250905 0.825244 0.126477 0.042 Uiso 1 1 calc R U . . .
C8A C 0.3711(17) 0.7432(15) 0.3786(17) 0.112(7) Uani 1 1 d . U . . .
H8A H 0.329466 0.782284 0.387860 0.134 Uiso 1 1 calc R U . . .
C8B C 0.4571(16) 0.7717(15) 0.4661(17) 0.129(7) Uani 1 1 d . U . . .
H8B1 H 0.496766 0.731866 0.455273 0.155 Uiso 1 1 calc R U . . .
H8B2 H 0.438377 0.760295 0.508037 0.155 Uiso 1 1 calc R U . . .
C8C C 0.5231(17) 0.8647(15) 0.5214(17) 0.125(7) Uani 1 1 d . U . . .
H8C1 H 0.493966 0.905940 0.550709 0.149 Uiso 1 1 calc R U . . .
H8C2 H 0.585910 0.867645 0.571648 0.149 Uiso 1 1 calc R U . . .
C8D C 0.5365(18) 0.8881(16) 0.4550(17) 0.126(7) Uani 1 1 d . U . . .
H8D1 H 0.560543 0.953312 0.485123 0.151 Uiso 1 1 calc R U . . .
H8D2 H 0.589426 0.865095 0.450058 0.151 Uiso 1 1 calc R U . . .
C8E C 0.4585(16) 0.8616(15) 0.3590(16) 0.122(7) Uani 1 1 d . U . . .
H8E1 H 0.484995 0.870216 0.320954 0.147 Uiso 1 1 calc R U . . .
H8E2 H 0.412831 0.897556 0.359175 0.147 Uiso 1 1 calc R U . . .
C8F C 0.4061(16) 0.7621(15) 0.3170(17) 0.116(7) Uani 1 1 d . U . . .
H8F1 H 0.349956 0.743452 0.253599 0.139 Uiso 1 1 calc R U . . .
H8F2 H 0.450605 0.726458 0.310417 0.139 Uiso 1 1 calc R U . . .
C9A C 0.4250(12) 0.3625(11) 0.1743(12) 0.055(4) Uani 1 1 d . U . . .
H9A H 0.372610 0.342344 0.184275 0.066 Uiso 1 1 calc R U . . .
C9B C 0.4362(13) 0.2825(11) 0.1063(13) 0.055(4) Uani 1 1 d . U . . .
H9B1 H 0.373859 0.251583 0.046606 0.066 Uiso 1 1 calc R U . . .
H9B2 H 0.484284 0.302903 0.092327 0.066 Uiso 1 1 calc R U . . .
C9C C 0.4681(13) 0.2191(12) 0.1479(13) 0.065(4) Uani 1 1 d . U . . .
H9C1 H 0.418322 0.196073 0.158626 0.078 Uiso 1 1 calc R U . . .
H9C2 H 0.475504 0.168556 0.103289 0.078 Uiso 1 1 calc R U . . .
C9D C 0.5625(15) 0.2645(13) 0.2395(14) 0.087(5) Uani 1 1 d . U . . .
H9D1 H 0.582754 0.221795 0.265025 0.105 Uiso 1 1 calc R U . . .
H9D2 H 0.612658 0.286211 0.228494 0.105 Uiso 1 1 calc R U . . .
C9E C 0.5531(16) 0.3406(14) 0.3093(15) 0.099(6) Uani 1 1 d . U . . .
H9E1 H 0.615918 0.369792 0.368724 0.119 Uiso 1 1 calc R U . . .
H9E2 H 0.505364 0.318599 0.322812 0.119 Uiso 1 1 calc R U . . .
C9F C 0.5196(14) 0.4108(13) 0.2693(14) 0.093(6) Uani 1 1 d . U . . .
H9F1 H 0.509411 0.458738 0.313941 0.111 Uiso 1 1 calc R U . . .
H9F2 H 0.569855 0.437164 0.261157 0.111 Uiso 1 1 calc R U . . .
C10A C 0.1702(12) 1.1256(12) 0.4596(11) 0.034(7) Uiso 0.5 1 d G . P . .
C10B C 0.2158(11) 1.1900(11) 0.5521(11) 0.026(7) Uiso 0.5 1 d DG . P . .
H10B H 0.276679 1.229749 0.578899 0.031 Uiso 0.5 1 calc R U P . .
C10C C 0.1722(13) 1.1961(12) 0.6054(10) 0.057(10) Uiso 0.5 1 d G . P . .
H10C H 0.203405 1.240120 0.668700 0.068 Uiso 0.5 1 calc R U P . .
C10D C 0.0831(14) 1.1379(14) 0.5662(13) 0.031(7) Uiso 0.5 1 d G . P . .
H10D H 0.053359 1.142138 0.602704 0.037 Uiso 0.5 1 calc R U P . .
C10E C 0.0375(11) 1.0736(13) 0.4737(14) 0.091(15) Uiso 0.5 1 d G . P . .
H10E H -0.023413 1.033781 0.446907 0.110 Uiso 0.5 1 calc R U P . .
C10F C 0.0810(12) 1.0674(11) 0.4204(10) 0.037(8) Uiso 0.5 1 d DG . P . .
H10F H 0.049860 1.023409 0.357103 0.045 Uiso 0.5 1 calc R U P . .
C10G C 0.211(2) 1.119(2) 0.4001(18) 0.059(10) Uiso 0.5 1 d D . P . .
H10A H 0.167743 1.069551 0.337917 0.088 Uiso 0.5 1 calc R U P . .
H10G H 0.217360 1.173834 0.394156 0.088 Uiso 0.5 1 calc R U P . .
H10H H 0.273985 1.108607 0.428020 0.088 Uiso 0.5 1 calc R U P . .

loop_
_atom_site_aniso_label
_atom_site_aniso_U_11
_atom_site_aniso_U_22
_atom_site_aniso_U_33
_atom_site_aniso_U_23
_atom_site_aniso_U_13
_atom_site_aniso_U_12
Au1 0.0384(4) 0.0231(3) 0.0191(3) 0.0071(3) 0.0137(3) 0.0018(3)
Au2 0.0257(3) 0.0206(3) 0.0204(3) 0.0059(3) 0.0067(3) 0.0041(2)
Au3 0.0313(3) 0.0213(3) 0.0203(3) 0.0081(3) 0.0071(3) 0.0083(3)
Au4 0.0352(3) 0.0167(3) 0.0208(3) 0.0055(3) 0.0126(3) -0.0007(3)
Au5 0.0262(3) 0.0281(4) 0.0369(4) 0.0122(3) 0.0170(3) 0.0043(3)
Au6 0.0256(3) 0.0206(3) 0.0207(3) 0.0036(3) 0.0090(3) 0.0054(2)
Au7 0.0329(3) 0.0214(3) 0.0252(3) 0.0058(3) 0.0156(3) 0.0019(3)
Au8 0.0310(3) 0.0195(3) 0.0196(3) 0.0055(3) 0.0075(3) -0.0001(3)
Au9 0.0716(5) 0.0256(4) 0.0281(4) 0.0131(3) 0.0181(4) 0.0090(4)
Au10 0.0478(4) 0.0323(4) 0.0204(3) 0.0059(3) 0.0142(3) -0.0104(3)
Au11 0.0265(3) 0.0248(4) 0.0423(4) 0.0038(3) 0.0144(3) 0.0048(3)
Au12 0.0326(4) 0.0263(4) 0.0397(4) -0.0014(3) 0.0009(3) 0.0108(3)
Pt1 0.0211(4) 0.0152(4) 0.0165(4) 0.0057(3) 0.0077(3) 0.0022(3)
S1 0.049(2) 0.023(2) 0.0183(19) 0.0058(18) 0.0158(19) 0.0034(19)
S2 0.035(2) 0.021(2) 0.032(2) 0.0097(18) 0.0182(19) 0.0062(17)
S3 0.061(3) 0.023(2) 0.028(2) -0.0029(19) 0.020(2) -0.019(2)
S4 0.063(3) 0.030(3) 0.023(2) 0.012(2) 0.011(2) 0.023(2)
S5 0.081(3) 0.028(3) 0.027(2) 0.012(2) 0.022(2) -0.003(2)
S6 0.028(2) 0.057(3) 0.024(2) 0.009(2) 0.0124(18) -0.001(2)
S7 0.030(2) 0.023(2) 0.034(2) 0.0077(19) 0.0173(19) 0.0067(17)
S8 0.051(3) 0.043(3) 0.025(2) 0.003(2) -0.005(2) 0.026(2)
S9 0.026(2) 0.027(3) 0.058(3) -0.004(2) 0.008(2) 0.0035(19)
C1A 0.058(10) 0.010(7) 0.032(8) -0.001(7) 0.030(8) -0.005(6)
C1B 0.074(10) 0.013(8) 0.038(8) 0.005(7) 0.037(8) -0.007(7)
C1C 0.068(10) 0.044(11) 0.028(9) 0.004(8) 0.026(9) -0.020(8)
C1D 0.060(11) 0.057(13) 0.039(9) 0.015(9) 0.026(9) -0.015(8)
C1E 0.043(9) 0.064(14) 0.043(9) 0.025(10) 0.020(8) -0.002(9)
C1F 0.032(8) 0.024(9) 0.036(9) 0.003(7) 0.015(7) -0.009(6)
C2A 0.098(9) 0.035(7) 0.039(6) 0.013(6) 0.039(6) 0.010(7)
C2BA 0.110(10) 0.038(8) 0.046(7) 0.013(7) 0.033(7) 0.002(8)
C2BB 0.108(9) 0.040(7) 0.043(7) 0.010(6) 0.038(7) 0.009(7)
C2C 0.121(10) 0.046(7) 0.057(7) 0.011(6) 0.025(7) -0.001(7)
C2D 0.116(10) 0.046(7) 0.050(7) 0.006(6) 0.033(7) 0.002(7)
C2EA 0.108(10) 0.040(7) 0.040(7) 0.012(7) 0.040(7) 0.012(8)
C2EB 0.109(11) 0.044(9) 0.044(9) 0.016(8) 0.029(8) 0.007(9)
C2FA 0.102(10) 0.037(7) 0.041(7) 0.014(6) 0.042(7) 0.010(7)
C2FB 0.103(11) 0.038(8) 0.041(8) 0.015(7) 0.037(8) 0.010(8)
C3A 0.140(11) 0.050(8) 0.069(8) 0.024(7) 0.059(9) -0.014(8)
C3BA 0.143(11) 0.054(9) 0.075(9) 0.025(7) 0.063(9) -0.010(9)
C3BB 0.139(12) 0.054(9) 0.073(9) 0.019(7) 0.060(9) -0.011(9)
C3C 0.153(11) 0.064(9) 0.088(9) 0.032(7) 0.051(9) -0.008(8)
C3D 0.153(11) 0.056(8) 0.080(9) 0.022(7) 0.046(9) -0.004(8)
C3EA 0.144(11) 0.055(8) 0.073(8) 0.026(7) 0.053(9) -0.016(8)
C3FA 0.141(11) 0.053(8) 0.072(9) 0.023(7) 0.054(9) -0.015(8)
C3EB 0.141(11) 0.056(9) 0.073(9) 0.031(7) 0.052(9) -0.011(8)
C3FB 0.136(11) 0.054(8) 0.071(9) 0.028(7) 0.057(8) -0.011(8)
C4A 0.063(12) 0.036(11) 0.014(8) 0.008(8) 0.005(8) 0.024(9)
C4B 0.092(16) 0.079(16) 0.024(10) 0.027(11) 0.026(10) 0.043(13)
C4C 0.11(2) 0.10(2) 0.061(15) 0.055(15) 0.024(15) 0.063(17)
C4D 0.099(17) 0.071(16) 0.019(9) 0.023(10) 0.016(11) 0.041(14)
C4E 0.067(13) 0.046(13) 0.026(10) 0.002(9) 0.008(9) 0.022(10)
C4F 0.060(12) 0.052(13) 0.037(10) 0.024(10) 0.015(10) 0.034(10)
C5A 0.076(11) 0.021(9) 0.024(8) 0.003(7) 0.005(8) -0.016(8)
C5B 0.085(11) 0.050(13) 0.030(8) 0.014(9) 0.018(9) -0.013(10)
C5C 0.111(14) 0.030(11) 0.034(9) 0.012(9) 0.019(10) -0.018(10)
C5D 0.145(17) 0.041(13) 0.031(10) 0.021(10) 0.033(11) 0.008(12)
C5E 0.128(15) 0.045(13) 0.044(9) 0.031(10) 0.020(11) 0.013(13)
C5F 0.087(11) 0.029(9) 0.048(8) 0.026(8) 0.021(8) -0.006(8)
C6A 0.035(6) 0.078(9) 0.050(7) 0.025(7) 0.012(6) -0.015(7)
C6CA 0.038(7) 0.079(9) 0.058(8) 0.023(7) 0.003(6) -0.017(7)
C6BA 0.035(7) 0.073(9) 0.051(8) 0.021(8) 0.005(7) -0.013(7)
C6CB 0.037(8) 0.081(10) 0.061(8) 0.021(8) 0.004(7) -0.015(8)
C6BB 0.036(7) 0.078(10) 0.053(8) 0.021(8) 0.007(7) -0.013(8)
C6D 0.041(7) 0.087(9) 0.068(8) 0.023(7) 0.006(6) -0.018(7)
C6E 0.040(7) 0.099(10) 0.072(8) 0.011(8) 0.010(6) -0.009(7)
C6F 0.037(7) 0.098(10) 0.065(8) 0.009(8) 0.015(6) -0.008(7)
C7A 0.045(10) 0.010(8) 0.022(8) 0.004(7) 0.007(7) 0.002(7)
C7B 0.053(10) 0.035(10) 0.040(10) 0.023(9) 0.033(9) 0.023(9)
C7C 0.072(13) 0.029(11) 0.036(10) 0.018(9) 0.019(10) 0.012(10)
C7D 0.070(13) 0.025(10) 0.022(9) -0.003(8) 0.000(9) 0.013(9)
C7E 0.057(12) 0.034(11) 0.037(10) 0.007(9) 0.012(9) 0.018(9)
C7F 0.037(9) 0.027(9) 0.023(8) -0.002(7) 0.009(7) 0.021(8)
C8A 0.070(10) 0.047(9) 0.096(12) -0.016(9) -0.017(8) 0.026(8)
C8B 0.081(10) 0.051(9) 0.106(11) -0.018(8) -0.027(8) 0.024(8)
C8C 0.078(10) 0.052(9) 0.109(12) -0.023(9) -0.011(9) 0.026(8)
C8D 0.078(10) 0.056(9) 0.106(12) -0.021(9) -0.016(9) 0.028(8)
C8E 0.069(10) 0.057(9) 0.109(12) -0.022(9) -0.011(8) 0.018(8)
C8F 0.064(10) 0.051(9) 0.108(12) -0.021(9) -0.008(8) 0.022(8)
C9A 0.047(7) 0.027(7) 0.060(8) 0.008(6) 0.010(6) 0.018(6)
C9B 0.049(7) 0.029(7) 0.070(8) 0.011(6) 0.025(6) 0.016(6)
C9C 0.056(7) 0.035(7) 0.078(8) 0.017(6) 0.018(6) 0.020(6)
C9D 0.065(8) 0.044(8) 0.090(9) 0.016(7) 0.000(7) 0.022(7)
C9E 0.072(8) 0.046(8) 0.085(9) 0.007(7) -0.017(7) 0.022(7)
C9F 0.066(8) 0.040(8) 0.080(8) 0.002(7) -0.014(7) 0.015(7)

loop_
_atom_type_symbol
_atom_type_description
_atom_type_scat_dispersion_real
_atom_type_scat_dispersion_imag
_atom_type_scat_source
C C 0.0033 0.0016 'International Tables Vol C Tables 4.2.6.8 and 6.1.1.4'
H H 0.0000 0.0000 'International Tables Vol C Tables 4.2.6.8 and 6.1.1.4'
Au Au -2.0133 8.8022 'International Tables Vol C Tables 4.2.6.8 and 6.1.1.4'
Pt Pt -1.7033 8.3905 'International Tables Vol C Tables 4.2.6.8 and 6.1.1.4'
S S 0.1246 0.1234 'International Tables Vol C Tables 4.2.6.8 and 6.1.1.4'

loop_
_geom_angle_atom_site_label_1
_geom_angle_atom_site_label_2
_geom_angle_atom_site_label_3
_geom_angle
_geom_angle_site_symmetry_1
_geom_angle_site_symmetry_3
S1 Au1 Pt1 150.84(10) . .
S1 Au1 Au4 148.49(10) . .
Pt1 Au1 Au4 60.49(3) . .
S1 Au1 Au3 125.48(10) . .
Pt1 Au1 Au3 59.581(19) . .
Au4 Au1 Au3 64.35(3) . .
S1 Au1 Au2 97.20(10) . .
Pt1 Au1 Au2 58.305(17) . .
Au4 Au1 Au2 111.93(3) . .
Au3 Au1 Au2 61.11(3) . .
S1 Au1 Au10 90.95(10) . .
Pt1 Au1 Au10 112.34(3) . .
Au4 Au1 Au10 61.46(2) . .
Au3 Au1 Au10 117.84(4) . .
Au2 Au1 Au10 170.29(3) . .
S1 Au1 Au5 126.88(10) . .
Pt1 Au1 Au5 55.55(3) . .
Au4 Au1 Au5 58.08(3) . .
Au3 Au1 Au5 107.42(4) . .
Au2 Au1 Au5 104.71(3) . .
Au10 Au1 Au5 65.96(3) . .
S1 Au1 Au6 99.07(10) . .
Pt1 Au1 Au6 54.762(14) . .
Au4 Au1 Au6 107.50(3) . .
Au3 Au1 Au6 103.74(2) . .
Au2 Au1 Au6 54.13(3) . .
Au10 Au1 Au6 119.42(3) . .
Au5 Au1 Au6 60.53(2) . .
S1 Au1 Au9 95.47(10) . .
Pt1 Au1 Au9 109.23(2) . .
Au4 Au1 Au9 61.38(3) . .
Au3 Au1 Au9 61.17(2) . .
Au2 Au1 Au9 116.55(3) . .
Au10 Au1 Au9 67.62(3) . .
Au5 Au1 Au9 115.53(2) . .
Au6 Au1 Au9 163.59(3) . .
S1 Au1 Au7 44.17(10) . .
Pt1 Au1 Au7 106.70(4) . .
Au4 Au1 Au7 165.53(3) . .
Au3 Au1 Au7 116.62(3) . .
Au2 Au1 Au7 60.99(3) . .
Au10 Au1 Au7 123.57(3) . .
Au5 Au1 Au7 109.93(3) . .
Au6 Au1 Au7 58.03(3) . .
Au9 Au1 Au7 132.65(3) . .
S8 Au2 Pt1 154.30(11) . .
S8 Au2 Au5 106.37(12) . 2_565
Pt1 Au2 Au5 59.62(3) . 2_565
S8 Au2 Au6 143.17(11) . .
Pt1 Au2 Au6 59.87(2) . .
Au5 Au2 Au6 108.29(3) 2_565 .
S8 Au2 Au3 96.11(11) . .
Pt1 Au2 Au3 58.346(18) . .
Au5 Au2 Au3 58.31(2) 2_565 .
Au6 Au2 Au3 112.44(3) . .
S8 Au2 Au1 112.75(14) . .
Pt1 Au2 Au1 58.19(3) . .
Au5 Au2 Au1 106.39(3) 2_565 .
Au6 Au2 Au1 68.47(3) . .
Au3 Au2 Au1 57.76(3) . .
S8 Au2 Au4 136.75(14) . 2_565
Pt1 Au2 Au4 58.42(3) . 2_565
Au5 Au2 Au4 60.25(3) 2_565 2_565
Au6 Au2 Au4 57.30(2) . 2_565
Au3 Au2 Au4 106.75(3) . 2_565
Au1 Au2 Au4 110.50(3) . 2_565
S8 Au2 Au7 83.03(12) . .
Pt1 Au2 Au7 110.19(4) . .
Au5 Au2 Au7 169.81(3) 2_565 .
Au6 Au2 Au7 63.57(3) . .
Au3 Au2 Au7 117.70(3) . .
Au1 Au2 Au7 65.52(3) . .
Au4 Au2 Au7 115.56(3) 2_565 .
S8 Au2 Au8 91.77(11) . .
Pt1 Au2 Au8 113.55(2) . .
Au5 Au2 Au8 115.86(2) 2_565 .
Au6 Au2 Au8 62.00(2) . .
Au3 Au2 Au8 171.32(2) . .
Au1 Au2 Au8 122.09(3) . .
Au4 Au2 Au8 64.78(3) 2_565 .
Au7 Au2 Au8 66.813(18) . .
S8 Au2 Au12 45.85(11) . .
Pt1 Au2 Au12 112.17(3) . .
Au5 Au2 Au12 62.33(3) 2_565 .
Au6 Au2 Au12 170.61(3) . .
Au3 Au2 Au12 63.08(2) . .
Au1 Au2 Au12 112.54(4) . .
Au4 Au2 Au12 114.99(3) 2_565 .
Au7 Au2 Au12 125.68(3) . .
Au8 Au2 Au12 121.30(3) . .
S4 Au3 Pt1 160.85(12) . .
S4 Au3 Au5 139.23(12) . 2_565
Pt1 Au3 Au5 59.67(3) . 2_565
S4 Au3 Au1 106.52(11) . .
Pt1 Au3 Au1 59.36(3) . .
Au5 Au3 Au1 109.39(3) 2_565 .
S4 Au3 Au6 119.04(10) . 2_565
Pt1 Au3 Au6 58.94(2) . 2_565
Au5 Au3 Au6 68.79(3) 2_565 2_565
Au1 Au3 Au6 105.16(3) . 2_565
S4 Au3 Au2 129.13(10) . .
Pt1 Au3 Au2 58.25(2) . .
Au5 Au3 Au2 58.54(3) 2_565 .
Au1 Au3 Au2 61.14(2) . .
Au6 Au3 Au2 111.71(3) 2_565 .
S4 Au3 Au4 104.10(12) . .
Pt1 Au3 Au4 57.99(3) . .
Au5 Au3 Au4 111.17(3) 2_565 .
Au1 Au3 Au4 57.30(3) . .
Au6 Au3 Au4 56.202(18) 2_565 .
Au2 Au3 Au4 106.45(3) . .
S4 Au3 Au9 47.55(12) . .
Pt1 Au3 Au9 113.40(4) . .
Au5 Au3 Au9 172.53(3) 2_565 .
Au1 Au3 Au9 66.60(3) . .
Au6 Au3 Au9 105.66(3) 2_565 .
Au2 Au3 Au9 121.38(3) . .
Au4 Au3 Au9 61.39(3) . .
S4 Au3 Au11 85.37(11) . 2_565
Pt1 Au3 Au11 108.41(3) . 2_565
Au5 Au3 Au11 60.57(3) 2_565 2_565
Au1 Au3 Au11 167.77(3) . 2_565
Au6 Au3 Au11 65.53(3) 2_565 2_565
Au2 Au3 Au11 113.66(3) . 2_565
Au4 Au3 Au11 117.82(4) . 2_565
Au9 Au3 Au11 122.47(3) . 2_565
S4 Au3 Au12 85.20(12) . .
Pt1 Au3 Au12 112.05(3) . .
Au5 Au3 Au12 62.38(3) 2_565 .
Au1 Au3 Au12 115.33(4) . .
Au6 Au3 Au12 123.99(3) 2_565 .
Au2 Au3 Au12 63.03(2) . .
Au4 Au3 Au12 169.28(3) . .
Au9 Au3 Au12 124.83(3) . .
Au11 Au3 Au12 67.60(3) 2_565 .
S3 Au4 Au6 104.68(10) 2_565 2_565
S3 Au4 Au1 146.03(10) 2_565 .
Au6 Au4 Au1 109.29(4) 2_565 .
S3 Au4 Pt1 144.50(11) 2_565 .
Au6 Au4 Pt1 60.086(18) 2_565 .
Au1 Au4 Pt1 59.50(3) . .
S3 Au4 Au5 103.25(13) 2_565 .
Au6 Au4 Au5 106.80(3) 2_565 .
Au1 Au4 Au5 66.86(3) . .
Pt1 Au4 Au5 58.21(3) . .
S3 Au4 Au2 86.91(11) 2_565 2_565
Au6 Au4 Au2 58.71(3) 2_565 2_565
Au1 Au4 Au2 110.51(4) . 2_565
Pt1 Au4 Au2 57.62(2) . 2_565
Au5 Au4 Au2 57.07(2) . 2_565
S3 Au4 Au3 146.61(12) 2_565 .
Au6 Au4 Au3 60.02(3) 2_565 .
Au1 Au4 Au3 58.35(2) . .
Pt1 Au4 Au3 57.293(17) . .
Au5 Au4 Au3 109.53(3) . .
Au2 Au4 Au3 105.44(3) 2_565 .
S3 Au4 Au10 82.24(10) 2_565 .
Au6 Au4 Au10 172.97(3) 2_565 .
Au1 Au4 Au10 63.80(3) . .
Pt1 Au4 Au10 113.47(2) . .
Au5 Au4 Au10 69.84(3) . .
Au2 Au4 Au10 121.32(3) 2_565 .
Au3 Au4 Au10 114.72(4) . .
S3 Au4 Au9 102.28(11) 2_565 .
Au6 Au4 Au9 108.73(4) 2_565 .
Au1 Au4 Au9 67.01(4) . .
Pt1 Au4 Au9 112.87(3) . .
Au5 Au4 Au9 128.59(3) . .
Au2 Au4 Au9 166.41(3) 2_565 .
Au3 Au4 Au9 61.50(2) . .
Au10 Au4 Au9 70.42(4) . .
S3 Au4 Au8 44.09(10) 2_565 2_565
Au6 Au4 Au8 60.87(3) 2_565 2_565
Au1 Au4 Au8 169.04(3) . 2_565
Pt1 Au4 Au8 109.69(3) . 2_565
Au5 Au4 Au8 109.98(3) . 2_565
Au2 Au4 Au8 61.00(3) 2_565 2_565
Au3 Au4 Au8 115.47(2) . 2_565
Au10 Au4 Au8 125.88(3) . 2_565
Au9 Au4 Au8 119.41(4) . 2_565
S6 Au5 Pt1 140.98(10) . .
S6 Au5 Au3 148.18(12) . 2_565
Pt1 Au5 Au3 60.079(17) . 2_565
S6 Au5 Au2 142.41(11) . 2_565
Pt1 Au5 Au2 59.929(18) . 2_565
Au3 Au5 Au2 63.15(3) 2_565 2_565
S6 Au5 Au4 98.93(12) . .
Pt1 Au5 Au4 59.34(2) . .
Au3 Au5 Au4 112.43(3) 2_565 .
Au2 Au5 Au4 62.67(2) 2_565 .
S6 Au5 Au11 81.81(12) . .
Pt1 Au5 Au11 113.32(3) . .
Au3 Au5 Au11 66.38(3) 2_565 .
Au2 Au5 Au11 122.88(3) 2_565 .
Au4 Au5 Au11 168.59(3) . .
S6 Au5 Au1 85.30(11) . .
Pt1 Au5 Au1 55.72(2) . .
Au3 Au5 Au1 107.86(3) 2_565 .
Au2 Au5 Au1 105.61(4) 2_565 .
Au4 Au5 Au1 55.05(2) . .
Au11 Au5 Au1 113.88(3) . .
S6 Au5 Au12 103.79(10) . 2_565
Pt1 Au5 Au12 115.09(3) . 2_565
Au3 Au5 Au12 65.68(3) 2_565 2_565
Au2 Au5 Au12 65.57(4) 2_565 2_565
Au4 Au5 Au12 119.80(3) . 2_565
Au11 Au5 Au12 70.68(3) . 2_565
Au1 Au5 Au12 170.54(3) . 2_565
S6 Au5 Au6 110.35(11) . .
Pt1 Au5 Au6 55.08(2) . .
Au3 Au5 Au6 57.07(3) 2_565 .
Au2 Au5 Au6 106.30(3) 2_565 .
Au4 Au5 Au6 105.64(4) . .
Au11 Au5 Au6 63.78(3) . .
Au1 Au5 Au6 61.23(3) . .
Au12 Au5 Au6 116.68(3) 2_565 .
S6 Au5 Au10 43.06(11) . .
Pt1 Au5 Au10 103.99(2) . .
Au3 Au5 Au10 163.47(3) 2_565 .
Au2 Au5 Au10 114.44(3) 2_565 .
Au4 Au5 Au10 56.65(3) . .
Au11 Au5 Au10 121.50(3) . .
Au1 Au5 Au10 56.10(3) . .
Au12 Au5 Au10 129.61(3) 2_565 .
Au6 Au5 Au10 111.37(4) . .
S7 Au6 Au4 139.56(10) . 2_565
S7 Au6 Pt1 147.37(10) . .
Au4 Au6 Pt1 60.57(3) 2_565 .
S7 Au6 Au2 144.77(10) . .
Au4 Au6 Au2 63.99(3) 2_565 .
Pt1 Au6 Au2 59.48(2) . .
S7 Au6 Au3 102.89(10) . 2_565
Au4 Au6 Au3 63.78(3) 2_565 2_565
Pt1 Au6 Au3 58.67(2) . 2_565
Au2 Au6 Au3 112.27(2) . 2_565
S7 Au6 Au8 96.89(10) . .
Au4 Au6 Au8 68.00(3) 2_565 .
Pt1 Au6 Au8 115.74(3) . .
Au2 Au6 Au8 64.95(3) . .
Au3 Au6 Au8 125.08(3) 2_565 .
S7 Au6 Au7 81.56(10) . .
Au4 Au6 Au7 121.76(3) 2_565 .
Pt1 Au6 Au7 110.14(3) . .
Au2 Au6 Au7 63.881(19) . .
Au3 Au6 Au7 164.83(3) 2_565 .
Au8 Au6 Au7 67.89(2) . .
S7 Au6 Au5 92.92(10) . .
Au4 Au6 Au5 105.60(3) 2_565 .
Pt1 Au6 Au5 54.51(3) . .
Au2 Au6 Au5 105.47(3) . .
Au3 Au6 Au5 54.14(2) 2_565 .
Au8 Au6 Au5 169.93(2) . .
Au7 Au6 Au5 111.59(3) . .
S7 Au6 Au1 113.19(10) . .
Au4 Au6 Au1 107.11(2) 2_565 .
Pt1 Au6 Au1 54.35(3) . .
Au2 Au6 Au1 57.40(2) . .
Au3 Au6 Au1 102.94(3) 2_565 .
Au8 Au6 Au1 115.20(3) . .
Au7 Au6 Au1 62.276(19) . .
Au5 Au6 Au1 58.23(3) . .
S7 Au6 Au11 44.65(10) . .
Au4 Au6 Au11 121.29(4) 2_565 .
Pt1 Au6 Au11 105.36(2) . .
Au2 Au6 Au11 160.72(3) . .
Au3 Au6 Au11 61.753(19) 2_565 .
Au8 Au6 Au11 134.13(3) . .
Au7 Au6 Au11 116.57(2) . .
Au5 Au6 Au11 55.63(2) . .
Au1 Au6 Au11 104.70(2) . .
S1 Au7 S2 172.01(13) . .
S1 Au7 Au6 101.67(9) . .
S2 Au7 Au6 82.63(9) . .
S1 Au7 Au2 91.40(9) . .
S2 Au7 Au2 96.54(9) . .
Au6 Au7 Au2 52.55(3) . .
S1 Au7 Au1 45.25(9) . .
S2 Au7 Au1 140.94(9) . .
Au6 Au7 Au1 59.70(3) . .
Au2 Au7 Au1 53.50(2) . .
S3 Au8 S2 177.72(15) . .
S3 Au8 Au6 97.33(10) . .
S2 Au8 Au6 84.39(10) . .
S3 Au8 Au2 83.21(11) . .
S2 Au8 Au2 96.70(10) . .
Au6 Au8 Au2 53.05(2) . .
S3 Au8 Au4 46.46(10) . 2_565
S2 Au8 Au4 135.08(10) . 2_565
Au6 Au8 Au4 51.130(19) . 2_565
Au2 Au8 Au4 54.222(19) . 2_565
S5 Au9 S4 171.27(14) . .
S5 Au9 Au4 86.85(11) . .
S4 Au9 Au4 101.84(10) . .
S5 Au9 Au3 138.74(11) . .
S4 Au9 Au3 49.44(10) . .
Au4 Au9 Au3 57.11(3) . .
S5 Au9 Au1 90.79(12) . .
S4 Au9 Au1 95.27(10) . .
Au4 Au9 Au1 51.61(2) . .
Au3 Au9 Au1 52.23(3) . .
S6 Au10 S5 173.78(15) . .
S6 Au10 Au4 96.74(10) . .
S5 Au10 Au4 89.47(11) . .
S6 Au10 Au1 87.48(11) . .
S5 Au10 Au1 95.86(12) . .
Au4 Au10 Au1 54.74(3) . .
S6 Au10 Au5 43.99(10) . .
S5 Au10 Au5 142.04(12) . .
Au4 Au10 Au5 53.52(2) . .
Au1 Au10 Au5 57.93(2) . .
S9 Au11 S7 171.35(14) 2_565 .
S9 Au11 Au5 88.29(11) 2_565 .
S7 Au11 Au5 98.26(10) . .
S9 Au11 Au3 93.16(12) 2_565 2_565
S7 Au11 Au3 95.29(10) . 2_565
Au5 Au11 Au3 53.044(19) . 2_565
S9 Au11 Au6 142.84(11) 2_565 .
S7 Au11 Au6 45.72(9) . .
Au5 Au11 Au6 60.59(2) . .
Au3 Au11 Au6 52.72(3) 2_565 .
S9 Au12 S8 175.80(16) . .
S9 Au12 Au5 86.11(12) . 2_565
S8 Au12 Au5 98.08(10) . 2_565
S9 Au12 Au2 136.38(11) . .
S8 Au12 Au2 47.59(10) . .
Au5 Au12 Au2 52.10(2) 2_565 .
S9 Au12 Au3 92.59(11) . .
S8 Au12 Au3 89.76(12) . .
Au5 Au12 Au3 51.94(2) 2_565 .
Au2 Au12 Au3 53.89(3) . .
Au5 Pt1 Au5 180.00(3) 2_565 .
Au5 Pt1 Au1 111.271(18) 2_565 .
Au5 Pt1 Au1 68.729(18) . .
Au5 Pt1 Au1 68.728(18) 2_565 2_565
Au5 Pt1 Au1 111.272(18) . 2_565
Au1 Pt1 Au1 180.0 . 2_565
Au5 Pt1 Au2 60.45(3) 2_565 .
Au5 Pt1 Au2 119.55(3) . .
Au1 Pt1 Au2 63.50(3) . .
Au1 Pt1 Au2 116.50(3) 2_565 .
Au5 Pt1 Au2 119.55(3) 2_565 2_565
Au5 Pt1 Au2 60.45(3) . 2_565
Au1 Pt1 Au2 116.50(3) . 2_565
Au1 Pt1 Au2 63.50(3) 2_565 2_565
Au2 Pt1 Au2 180.0 . 2_565
Au5 Pt1 Au3 60.25(2) 2_565 .
Au5 Pt1 Au3 119.74(2) . .
Au1 Pt1 Au3 61.05(2) . .
Au1 Pt1 Au3 118.94(2) 2_565 .
Au2 Pt1 Au3 63.40(3) . .
Au2 Pt1 Au3 116.60(3) 2_565 .
Au5 Pt1 Au3 119.74(3) 2_565 2_565
Au5 Pt1 Au3 60.26(2) . 2_565
Au1 Pt1 Au3 118.95(2) . 2_565
Au1 Pt1 Au3 61.05(2) 2_565 2_565
Au2 Pt1 Au3 116.60(3) . 2_565
Au2 Pt1 Au3 63.40(3) 2_565 2_565
Au3 Pt1 Au3 180.0 . 2_565
Au5 Pt1 Au6 109.59(2) 2_565 .
Au5 Pt1 Au6 70.41(2) . .
Au1 Pt1 Au6 70.89(3) . .
Au1 Pt1 Au6 109.11(3) 2_565 .
Au2 Pt1 Au6 60.65(3) . .
Au2 Pt1 Au6 119.35(3) 2_565 .
Au3 Pt1 Au6 117.61(3) . .
Au3 Pt1 Au6 62.39(3) 2_565 .
Au5 Pt1 Au6 70.41(2) 2_565 2_565
Au5 Pt1 Au6 109.59(2) . 2_565
Au1 Pt1 Au6 109.11(3) . 2_565
Au1 Pt1 Au6 70.89(3) 2_565 2_565
Au2 Pt1 Au6 119.35(3) . 2_565
Au2 Pt1 Au6 60.65(3) 2_565 2_565
Au3 Pt1 Au6 62.39(3) . 2_565
Au3 Pt1 Au6 117.61(3) 2_565 2_565
Au6 Pt1 Au6 180.0 . 2_565
Au5 Pt1 Au4 117.549(19) 2_565 .
Au5 Pt1 Au4 62.451(19) . .
Au1 Pt1 Au4 60.02(2) . .
Au1 Pt1 Au4 119.982(19) 2_565 .
Au2 Pt1 Au4 116.04(2) . .
Au2 Pt1 Au4 63.96(2) 2_565 .
Au3 Pt1 Au4 64.71(3) . .
Au3 Pt1 Au4 115.29(3) 2_565 .
Au6 Pt1 Au4 120.66(3) . .
Au6 Pt1 Au4 59.34(3) 2_565 .
Au5 Pt1 Au4 62.452(19) 2_565 2_565
Au5 Pt1 Au4 117.55(2) . 2_565
Au1 Pt1 Au4 119.983(19) . 2_565
Au1 Pt1 Au4 60.018(19) 2_565 2_565
Au2 Pt1 Au4 63.96(2) . 2_565
Au2 Pt1 Au4 116.04(2) 2_565 2_565
Au3 Pt1 Au4 115.29(3) . 2_565
Au3 Pt1 Au4 64.71(3) 2_565 2_565
Au6 Pt1 Au4 59.34(3) . 2_565
Au6 Pt1 Au4 120.66(3) 2_565 2_565
Au4 Pt1 Au4 180.0 . 2_565
C1A S1 Au7 105.2(5) . .
C1A S1 Au1 110.6(5) . .
Au7 S1 Au1 90.58(13) . .
C2A S2 Au8 110.0(6) . .
C2A S2 Au7 107.8(6) . .
Au8 S2 Au7 99.02(14) . .
C3A S3 Au8 110.7(8) . .
C3A S3 Au4 119.0(8) . 2_565
Au8 S3 Au4 89.46(14) . 2_565
C4A S4 Au9 103.0(6) . .
C4A S4 Au3 109.1(5) . .
Au9 S4 Au3 83.01(13) . .
C5A S5 Au9 102.6(6) . .
C5A S5 Au10 104.2(6) . .
Au9 S5 Au10 99.37(16) . .
C6A S6 Au10 109.0(7) . .
C6A S6 Au5 108.7(6) . .
Au10 S6 Au5 92.95(15) . .
C7A S7 Au11 103.5(5) . .
C7A S7 Au6 109.0(5) . .
Au11 S7 Au6 89.63(13) . .
C8A S8 Au12 111.6(9) . .
C8A S8 Au2 111.1(8) . .
Au12 S8 Au2 86.56(14) . .
C9A S9 Au12 105.3(6) . .
C9A S9 Au11 103.3(6) . 2_565
Au12 S9 Au11 100.98(16) . 2_565
C1F C1A C1B 111.8(13) . .
C1F C1A S1 116.0(10) . .
C1B C1A S1 107.7(11) . .
C1C C1B C1A 109.3(13) . .
C1D C1C C1B 113.4(14) . .
C1E C1D C1C 110.1(16) . .
C1D C1E C1F 111.9(14) . .
C1A C1F C1E 109.9(13) . .
C2BA C2A C2FA 115.3(19) . .
C2BB C2A C2FB 108(3) . .
C2BA C2A S2 104.9(15) . .
C2FA C2A S2 110.1(15) . .
C2BB C2A S2 119(3) . .
C2FB C2A S2 115(3) . .
C2A C2BA C2C 110(2) . .
C2A C2BB C2D 125(5) . .
C2A C2BB C2C 93(4) . .
C2D C2BB C2C 51(2) . .
C2D C2C C2BA 109.9(18) . .
C2D C2C C2BB 55.9(18) . .
C2EA C2D C2C 119(2) . .
C2C C2D C2BB 73(2) . .
C2C C2D C2EB 83.4(17) . .
C2BB C2D C2EB 78(3) . .
C2D C2EA C2FA 104(2) . .
C2FB C2EB C2D 107(4) . .
C2A C2FA C2EA 112(2) . .
C2A C2FB C2EB 103(4) . .
C3BA C3A C3FA 120(3) . .
C3FB C3A C3BB 106(5) . .
C3FB C3A S3 117(4) . .
C3BA C3A S3 112(2) . .
C3FA C3A S3 111.7(19) . .
C3BB C3A S3 113(3) . .
C3A C3BA C3C 112(3) . .
C3A C3BB C3C 75(3) . .
C3BA C3C C3D 109(2) . .
C3D C3C C3BB 65(2) . .
C3EA C3D C3C 113(3) . .
C3C C3D C3EB 83(3) . .
C3D C3EA C3FA 113(3) . .
C3A C3FA C3EA 108(2) . .
C3FB C3EB C3D 104(5) . .
C3A C3FB C3EB 114(7) . .
C4F C4A C4B 111.5(14) . .
C4F C4A S4 116.9(11) . .
C4B C4A S4 107.5(11) . .
C4C C4B C4A 107.5(16) . .
C4D C4C C4B 111.4(16) . .
C4C C4D C4E 109.8(15) . .
C4F C4E C4D 108.8(15) . .
C4A C4F C4E 112.0(14) . .
C5F C5A C5B 112.3(14) . .
C5F C5A S5 108.0(13) . .
C5B C5A S5 109.5(11) . .
C5A C5B C5C 109.0(15) . .
C5B C5C C5D 112.2(17) . .
C5E C5D C5C 111.5(15) . .
C5D C5E C5F 111.9(17) . .
C5E C5F C5A 111.2(16) . .
C6BB C6A C6F 124(3) . .
C6F C6A C6BA 98.0(17) . .
C6BB C6A S6 127(3) . .
C6F C6A S6 108.8(14) . .
C6BA C6A S6 112.7(14) . .
C6D C6CA C6BA 121(3) . .
C6CA C6BA C6A 110(2) . .
C6BB C6CB C6D 108(5) . .
C6A C6BB C6CB 109(6) . .
C6CA C6D C6E 118(2) . .
C6E C6D C6CB 77(3) . .
C6D C6E C6F 111.3(18) . .
C6A C6F C6E 114.3(17) . .
C7F C7A C7B 111.5(12) . .
C7F C7A S7 108.9(11) . .
C7B C7A S7 111.7(10) . .
C7A C7B C7C 110.3(12) . .
C7D C7C C7B 107.1(14) . .
C7E C7D C7C 113.8(14) . .
C7D C7E C7F 110.1(14) . .
C7A C7F C7E 110.5(13) . .
C8B C8A C8F 104(2) . .
C8B C8A S8 118(2) . .
C8F C8A S8 110.3(17) . .
C8A C8B C8C 123(2) . .
C8D C8C C8B 107(2) . .
C8E C8D C8C 123(3) . .
C8D C8E C8F 107(2) . .
C8A C8F C8E 113(2) . .
C9B C9A C9F 111.2(15) . .
C9B C9A S9 111.8(13) . .
C9F C9A S9 105.3(13) . .
C9C C9B C9A 110.9(16) . .
C9D C9C C9B 110.7(17) . .
C9E C9D C9C 110.8(16) . .
C9D C9E C9F 111(2) . .
C9A C9F C9E 108.4(16) . .
C10B C10A C10F 120.0 . .
C10B C10A C10G 122.1(10) . .
C10F C10A C10G 117.9(10) . .
C10C C10B C10A 120.0 . .
C10D C10C C10B 120.0 . .
C10C C10D C10E 120.0 . .
C10F C10E C10D 120.0 . .
C10E C10F C10A 120.0 . .

loop_
_geom_bond_atom_site_label_1
_geom_bond_atom_site_label_2
_geom_bond_distance
_geom_bond_site_symmetry_2
Au1 S1 2.348(4) .
Au1 Pt1 2.7729(11) .
Au1 Au4 2.7877(12) .
Au1 Au3 2.8201(11) .
Au1 Au2 2.9202(12) .
Au1 Au10 3.0631(13) .
Au1 Au5 3.1274(12) .
Au1 Au6 3.2245(14) .
Au1 Au9 3.2740(15) .
Au1 Au7 3.3061(12) .
Au2 S8 2.382(4) .
Au2 Pt1 2.7763(9) .
Au2 Au5 2.7909(12) 2_565
Au2 Au6 2.8089(12) .
Au2 Au3 2.9193(13) .
Au2 Au4 2.9540(12) 2_565
Au2 Au7 3.1768(12) .
Au2 Au8 3.1845(14) .
Au2 Au12 3.2204(13) .
Au3 S4 2.392(4) .
Au3 Pt1 2.7791(8) .
Au3 Au5 2.7840(11) 2_565
Au3 Au6 2.8832(14) 2_565
Au3 Au4 2.9863(13) .
Au3 Au9 3.1254(12) .
Au3 Au11 3.1921(12) 2_565
Au3 Au12 3.2218(13) .
Au4 S3 2.388(4) 2_565
Au4 Au6 2.7662(10) 2_565
Au4 Pt1 2.8007(11) .
Au4 Au5 2.8868(11) .
Au4 Au10 2.9991(11) .
Au4 Au9 3.1221(12) .
Au4 Au8 3.2941(14) 2_565
Au5 S6 2.344(4) .
Au5 Pt1 2.7675(12) .
Au5 Au11 3.0345(13) .
Au5 Au12 3.1327(13) 2_565
Au5 Au6 3.2025(12) .
Au5 Au10 3.3704(13) .
Au6 S7 2.362(4) .
Au6 Pt1 2.7872(9) .
Au6 Au8 3.1035(11) .
Au6 Au7 3.1683(15) .
Au6 Au11 3.2982(15) .
Au7 S1 2.304(4) .
Au7 S2 2.311(4) .
Au8 S3 2.292(4) .
Au8 S2 2.294(4) .
Au9 S5 2.305(5) .
Au9 S4 2.323(5) .
Au10 S6 2.304(5) .
Au10 S5 2.325(5) .
Au11 S9 2.317(4) 2_565
Au11 S7 2.318(4) .
Au12 S9 2.308(4) .
Au12 S8 2.315(4) .
S1 C1A 1.836(15) .
S2 C2A 1.865(18) .
S3 C3A 1.86(2) .
S4 C4A 1.846(14) .
S5 C5A 1.847(16) .
S6 C6A 1.810(17) .
S7 C7A 1.851(14) .
S8 C8A 1.82(2) .
S9 C9A 1.843(18) .
C1A C1F 1.47(2) .
C1A C1B 1.526(18) .
C1B C1C 1.51(2) .
C1C C1D 1.50(2) .
C1D C1E 1.47(2) .
C1E C1F 1.550(19) .
C2A C2BA 1.45(3) .
C2A C2FA 1.51(3) .
C2A C2BB 1.51(6) .
C2A C2FB 1.52(6) .
C2BA C2C 1.58(3) .
C2BB C2D 1.65(6) .
C2BB C2C 1.91(7) .
C2C C2D 1.541(16) .
C2D C2EA 1.39(3) .
C2D C2EB 2.33(5) .
C2EA C2FA 1.57(4) .
C2EB C2FB 1.57(7) .
C3A C3FB 1.23(7) .
C3A C3BA 1.33(4) .
C3A C3FA 1.44(4) .
C3A C3BB 1.71(8) .
C3BA C3C 1.52(3) .
C3BB C3C 2.15(7) .
C3C C3D 1.56(3) .
C3D C3EA 1.29(4) .
C3D C3EB 1.85(8) .
C3EA C3FA 1.643(18) .
C3EB C3FB 1.56(9) .
C4A C4F 1.47(2) .
C4A C4B 1.55(2) .
C4B C4C 1.53(2) .
C4C C4D 1.53(2) .
C4D C4E 1.53(2) .
C4E C4F 1.52(2) .
C5A C5F 1.53(2) .
C5A C5B 1.55(2) .
C5B C5C 1.55(2) .
C5C C5D 1.56(3) .
C5D C5E 1.50(3) .
C5E C5F 1.51(2) .
C6A C6BB 1.27(6) .
C6A C6F 1.43(2) .
C6A C6BA 1.60(3) .
C6CA C6D 1.20(3) .
C6CA C6BA 1.54(3) .
C6CB C6BB 1.46(7) .
C6CB C6D 1.88(6) .
C6D C6E 1.533(17) .
C6E C6F 1.55(2) .
C7A C7F 1.515(18) .
C7A C7B 1.528(18) .
C7B C7C 1.56(2) .
C7C C7D 1.51(2) .
C7D C7E 1.45(2) .
C7E C7F 1.57(2) .
C8A C8B 1.42(3) .
C8A C8F 1.55(3) .
C8B C8C 1.51(3) .
C8C C8D 1.47(3) .
C8D C8E 1.46(3) .
C8E C8F 1.56(3) .
C9A C9B 1.54(2) .
C9A C9F 1.54(2) .
C9B C9C 1.51(2) .
C9C C9D 1.51(2) .
C9D C9E 1.50(3) .
C9E C9F 1.61(3) .
C10A C10B 1.3900 .
C10A C10F 1.3900 .
C10A C10G 1.444(15) .
C10B C10C 1.3900 .
C10C C10D 1.3900 .
C10D C10E 1.3900 .
C10E C10F 1.3900 .
